data_2003247
loop_
_publ_author_name
'Abrahams, I.'
'Donaldson, J. D.'
'Khan, Z. I.'

_publ_section_title
;
 Nickel Bistrifluorostannate(II) Hexahydrate, [Ni(H~2~O)~6~](SnF~3~)~2~
;
_journal_issue 3
_journal_name_full 'Acta Crystallographica Section C'
_journal_page_first 345
_journal_page_last 346
_journal_paper_doi 10.1107/S0108270194011340
_journal_volume 51
_journal_year 1995
_chemical_formula_structural '[Ni(H~2~O)~6~]^2+^ 2[SnF~3~]^-^'
_chemical_formula_sum 'F6 H12 Ni O6 Sn2'
_chemical_formula_weight 518.19
_chemical_name_common 'Nickel tin(II) fluoride hexahydrate'
_chemical_name_systematic
;
 Nickel bistrifluorostannate(II) hexaydrate
;
_space_group_IT_number 2
_symmetry_cell_setting triclinic
_symmetry_space_group_name_Hall '-P 1'
_symmetry_space_group_name_H-M 'P -1'
_audit_creation_method SHELXL
_cell_angle_alpha 77.51(7)
_cell_angle_beta 72.59(10)
_cell_angle_gamma 78.50(13)
_cell_formula_units_Z 1
_cell_length_a 6.799(20)
_cell_length_b 6.938(7)
_cell_length_c 7.011(5)
_cell_measurement_reflns_used 25
_cell_measurement_temperature 291(2)
_cell_measurement_theta_max 17.764
_cell_measurement_theta_min 14.142
_cell_volume 304.9(10)
_computing_cell_refinement 'CAD4 Software'
_computing_data_collection 'CAD4 Software (Enraf-Nonius, 1989)'
_computing_data_reduction 'CAD4 Software'
_computing_molecular_graphics 'SNOOPI (Davies, 1983)'
_computing_publication_material SHELXL-93
_computing_structure_refinement SHELXL-93
_computing_structure_solution SHELXS-86
_diffrn_ambient_temperature 291(2)
_diffrn_measurement_device 'Enraf-Nonius CAD4 4-circle diffractometer'
_diffrn_measurement_method \w/2\q
_diffrn_radiation_monochromator graphite
_diffrn_radiation_source 'fine-focus sealed tube'
_diffrn_radiation_type MoK\a
_diffrn_radiation_wavelength 0.71069
_diffrn_reflns_av_R_equivalents 0.0101
_diffrn_reflns_av_sigmaI/netI 0.0225
_diffrn_reflns_limit_h_max 8
_diffrn_reflns_limit_h_min -8
_diffrn_reflns_limit_k_max 9
_diffrn_reflns_limit_k_min -8
_diffrn_reflns_limit_l_max 9
_diffrn_reflns_limit_l_min 0
_diffrn_reflns_number 1547
_diffrn_reflns_theta_max 27.49
_diffrn_reflns_theta_min 3.04
_diffrn_standards_decay_% 0
_diffrn_standards_interval_time 60
_diffrn_standards_number 2
_exptl_absorpt_coefficient_mu 5.675
_exptl_absorpt_correction_T_max 0.9989
_exptl_absorpt_correction_T_min 0.9264
_exptl_absorpt_correction_type empirical
_exptl_crystal_colour 'pale green'
_exptl_crystal_density_diffrn 2.822
_exptl_crystal_description 'triclinic prisms'
_exptl_crystal_F_000 242
_exptl_crystal_size_max 0.22
_exptl_crystal_size_mid 0.20
_exptl_crystal_size_min 0.15
_refine_diff_density_max 0.581
_refine_diff_density_min -0.642
_refine_ls_extinction_coef 0.0396(21)
_refine_ls_extinction_method 'SHELXL93 (Sheldrick, 1995)'
_refine_ls_goodness_of_fit_all 1.099
_refine_ls_goodness_of_fit_obs 1.133
_refine_ls_hydrogen_treatment 'H---O distances fixed at 0.95(2) \%A'
_refine_ls_matrix_type full
_refine_ls_number_parameters 95
_refine_ls_number_reflns 1389
_refine_ls_number_restraints 6
_refine_ls_restrained_S_all 1.099
_refine_ls_restrained_S_obs 1.133
_refine_ls_R_factor_all 0.0247
_refine_ls_R_factor_obs 0.0214
_refine_ls_shift/esd_max 0.000
_refine_ls_shift/esd_mean 0.000
_refine_ls_structure_factor_coef Fsqd
_refine_ls_weighting_scheme
;calc w = 1/[\s^2^(Fo^2^) + (0.0316P)^2^ + 0.1582P],
where P = (F~o~^2^ + 2F~c~^2^)/3
;
_refine_ls_wR_factor_all 0.0566
_refine_ls_wR_factor_obs 0.0559
_reflns_number_observed 1283
_reflns_number_total 1389
_reflns_observed_criterion >2sigma(I)
_cod_data_source_file br1092.cif
_cod_data_source_block nisn
_cod_depositor_comments
;
The following automatic conversions were performed:
'_exptl_absorpt_correction_type' value 'Empirical' changed to 'empirical'
according to '/home/saulius/struct/CIF-dictionaries/cif_core.dic'
dictionary named 'cif_core.dic' version 2.4.1 from 2010-06-29.

Automatic conversion script
Id: cif_fix_enum 1527 2010-12-29 10:47:43Z saulius 

The following automatic conversions were performed:

'_exptl_absorpt_correction_type' value 'Empirical' changed to
'empirical' according to
/home/saulius/struct/CIF-dictionaries/cif_core.dic dictionary named
'cif_core.dic' version 2.4.1 from 2010-06-29.

Automatic conversion script
Id: cif_fix_values 1715 2011-07-08 13:25:40Z adriana 
;
_cod_original_formula_sum 'H12 F6 Ni O6 Sn2'
_cod_database_code 2003247

loop_
_symmetry_equiv_pos_as_xyz
'x, y, z'
'-x, -y, -z'

loop_
_atom_site_aniso_label
_atom_site_aniso_U_11
_atom_site_aniso_U_12
_atom_site_aniso_U_13
_atom_site_aniso_U_22
_atom_site_aniso_U_23
_atom_site_aniso_U_33
Sn(1) 0.0429(2) -0.01212(9) -0.01916(10) 0.0427(2) -0.01021(9) 0.0401(2)
Ni(1) 0.0356(3) -0.0080(2) -0.0154(2) 0.0312(3) -0.0057(2) 0.0314(3)
F(1) 0.078(2) -0.0144(10) -0.0283(11) 0.0429(11) -0.0036(8) 0.0421(11)
F(2) 0.0433(11) -0.0140(10) -0.0156(9) 0.0687(14) -0.0145(9) 0.0411(11)
F(3) 0.0453(11) -0.0054(8) -0.0269(10) 0.0423(10) -0.0144(10) 0.0699(14)
O(1) 0.0490(13) -0.0101(9) -0.0168(10) 0.0366(11) -0.0076(9) 0.0355(12)
O(2) 0.0397(12) -0.0112(9) -0.0186(10) 0.0377(11) -0.0045(9) 0.0436(13)
O(3) 0.0408(12) -0.0047(10) -0.0206(10) 0.0458(12) -0.0098(10) 0.0391(12)

loop_
_atom_site_label
_atom_site_occupancy
_atom_site_fract_x
_atom_site_fract_y
_atom_site_fract_z
_atom_site_U_iso_or_equiv
_atom_site_thermal_displace_type
_atom_site_calc_flag
_atom_site_refinement_flags
_atom_site_type_symbol
Sn(1) 1 0.33287(3) 0.36293(3) 0.32999(3) 0.03870(12) Uani d . Sn
Ni(1) 1 0 0 0 0.03075(14) Uani d S Ni
F(1) 1 0.2798(4) 0.0733(3) 0.4110(3) 0.0513(5) Uani d . F
F(2) 1 0.4214(3) 0.3049(4) 0.0397(3) 0.0484(5) Uani d . F
F(3) 1 0.0376(3) 0.4248(3) 0.2900(4) 0.0493(5) Uani d . F
O(1) 1 0.1695(4) -0.1571(3) -0.2308(3) 0.0383(5) Uani d D O
O(2) 1 0.1654(4) 0.2311(3) -0.1493(4) 0.0382(5) Uani d D O
O(3) 1 0.2160(4) -0.1306(4) 0.1574(4) 0.0395(5) Uani d D O
H(1A) 1 0.0934(58) -0.2444(53) -0.2540(62) 0.056(12) Uiso d D H
H(2A) 1 0.2429(57) 0.2715(61) -0.0834(55) 0.050(11) Uiso d D H
H(3A) 1 0.2403(90) -0.0603(78) 0.2439(73) 0.093(18) Uiso d D H
H(1B) 1 0.2065(71) -0.0748(61) -0.3577(42) 0.061(13) Uiso d D H
H(2B) 1 0.0882(63) 0.3492(45) -0.1918(66) 0.062(13) Uiso d D H
H(3B) 1 0.3503(46) -0.1932(77) 0.0981(76) 0.081(17) Uiso d D H

loop_
_atom_type_symbol
_atom_type_description
_atom_type_scat_source
_atom_type_scat_dispersion_real
_atom_type_scat_dispersion_imag
Ni Ni 'International Tables Vol C Tables 4.2.6.8 and 6.1.1.4' 0.3393 1.1
Sn Sn 'International Tables Vol C Tables 4.2.6.8 and 6.1.1.4' -0.6537 1.
F F 'International Tables Vol C Tables 4.2.6.8 and 6.1.1.4' 0.0171 0.010
O O 'International Tables Vol C Tables 4.2.6.8 and 6.1.1.4' 0.0106 0.006
H H 'International Tables Vol C Tables 4.2.6.8 and 6.1.1.4' 0.0000 0.000

loop_
_geom_angle_atom_site_label_1
_geom_angle_atom_site_label_2
_geom_angle_atom_site_label_3
_geom_angle_site_symmetry_1
_geom_angle_site_symmetry_3
_geom_angle
_geom_angle_publ_flag
F(1) Sn(1) F(2) . . 84.78(12) yes
F(1) Sn(1) F(3) . . 85.4(2) yes
F(2) Sn(1) F(3) . . 84.42(14) yes
O(3) Ni(1) O(3) . 2 180.0 ?
O(3) Ni(1) O(2) . . 92.6(2) yes
O(3) Ni(1) O(2) 2 . 87.4(2) yes
O(3) Ni(1) O(2) . 2 87.4(2) ?
O(3) Ni(1) O(2) 2 2 92.6(2) ?
O(2) Ni(1) O(2) . 2 180.0 ?
O(3) Ni(1) O(1) . 2 91.3(2) yes
O(3) Ni(1) O(1) 2 2 88.7(2) yes
O(2) Ni(1) O(1) . 2 91.98(15) yes
O(2) Ni(1) O(1) 2 2 88.02(15) yes
O(3) Ni(1) O(1) . . 88.7(2) ?
O(3) Ni(1) O(1) 2 . 91.3(2) ?
O(2) Ni(1) O(1) . . 88.02(15) ?
O(2) Ni(1) O(1) 2 . 91.98(15) ?
O(1) Ni(1) O(1) 2 . 180.0 ?
Ni(1) O(1) H(1A) . . 113.(3) ?
Ni(1) O(1) H(1B) . . 113.(3) ?
H(1A) O(1) H(1B) . . 103.(4) ?
Ni(1) O(2) H(2A) . . 118.(3) ?
Ni(1) O(2) H(2B) . . 116.(3) ?
H(2A) O(2) H(2B) . . 103.(4) ?
Ni(1) O(3) H(3A) . . 118.(4) ?
Ni(1) O(3) H(3B) . . 124.(3) ?
H(3A) O(3) H(3B) . . 103.(5) ?

loop_
_geom_bond_atom_site_label_1
_geom_bond_atom_site_label_2
_geom_bond_site_symmetry_2
_geom_bond_distance
_geom_bond_publ_flag
Sn(1) F(1) . 2.040(3) yes
Sn(1) F(2) . 2.047(3) yes
Sn(1) F(3) . 2.057(6) yes
Ni(1) O(3) . 2.050(5) yes
Ni(1) O(3) 2 2.050(5) ?
Ni(1) O(2) . 2.054(4) yes
Ni(1) O(2) 2 2.054(4) ?
Ni(1) O(1) 2 2.069(3) ?
Ni(1) O(1) . 2.069(3) yes
O(1) H(1A) . 0.94(2) ?
O(1) H(1B) . 0.94(2) ?
O(2) H(2A) . 0.91(2) ?
O(2) H(2B) . 0.92(2) ?
O(3) H(3A) . 0.92(2) ?
O(3) H(3B) . 0.94(2) ?

loop_
_geom_contact_atom_site_label_1
_geom_contact_atom_site_label_2
_geom_contact_distance
_geom_contact_site_symmetry_2
_geom_contact_publ_flag
O(1) F(1) 2.653(4) 1_554 yes
O(1) F(3) 2.708(6) 2 yes
O(2) F(2) 2.660(6) . yes
O(2) F(3) 2.657(5) 2_565 yes
O(3) F(1) 2.674(7) . yes
O(3) F(2) 2.635(4) 2_655 yes
